data_2222839
loop_
_publ_author_name
'Jamal, Rifat Ara'
'Ashiq, Uzma'
'Arshad, Muhammad Nadeem'
'Maqsood, Zahida Tasneem'
'Khan, Islam Ullah'

_publ_section_title
;
 4-Hydroxybenzohydrazide
;
_journal_coeditor_code PV2171
_journal_issue 8
_journal_name_full 'Acta Crystallographica Section E'
_journal_page_first o1764
_journal_paper_doi 10.1107/S1600536809025094
_journal_volume 65
_journal_year 2009
_chemical_formula_iupac 'C7 H8 N2 O2'
_chemical_formula_moiety 'C7 H8 N2 O2'
_chemical_formula_sum 'C7 H8 N2 O2'
_chemical_formula_weight 152.15
_chemical_name_systematic
;
4-Hydroxybenzohydrazide
;
_space_group_IT_number 14
_symmetry_cell_setting monoclinic
_symmetry_space_group_name_Hall '-P 2ybc'
_symmetry_space_group_name_H-M 'P 1 21/c 1'
_atom_sites_solution_hydrogens geom
_atom_sites_solution_primary direct
_atom_sites_solution_secondary difmap
_audit_creation_method SHELXL-97
_cell_angle_alpha 90.00
_cell_angle_beta 93.489(2)
_cell_angle_gamma 90.00
_cell_formula_units_Z 4
_cell_length_a 5.0587(2)
_cell_length_b 17.2149(9)
_cell_length_c 7.8178(5)
_cell_measurement_reflns_used 2993
_cell_measurement_temperature 296(2)
_cell_measurement_theta_max 28.28
_cell_measurement_theta_min 2.87
_cell_volume 679.55(6)
_computing_cell_refinement 'SAINT (Bruker, 2007)'
_computing_data_collection 'APEX2 (Bruker, 2007)'
_computing_data_reduction 'SAINT (Bruker, 2007)'
_computing_molecular_graphics 'ORTEP-3 for Windows (Farrugia, 1997)'
_computing_publication_material 'SHELXL97 (Sheldrick, 2008)'
_computing_structure_refinement 'SHELXL97 (Sheldrick, 2008)'
_computing_structure_solution 'SHELXS97 (Sheldrick, 2008)'
_diffrn_ambient_temperature 296(2)
_diffrn_measured_fraction_theta_full 0.999
_diffrn_measured_fraction_theta_max 0.999
_diffrn_measurement_device_type 'Bruker Kappa APEX2 CCD'
_diffrn_measurement_method \w
_diffrn_radiation_monochromator graphite
_diffrn_radiation_source 'fine-focus sealed tube'
_diffrn_radiation_type MoK\a
_diffrn_radiation_wavelength 0.71073
_diffrn_reflns_av_R_equivalents 0.0227
_diffrn_reflns_av_sigmaI/netI 0.0206
_diffrn_reflns_limit_h_max 6
_diffrn_reflns_limit_h_min -6
_diffrn_reflns_limit_k_max 23
_diffrn_reflns_limit_k_min -22
_diffrn_reflns_limit_l_max 9
_diffrn_reflns_limit_l_min -10
_diffrn_reflns_number 7324
_diffrn_reflns_theta_full 28.34
_diffrn_reflns_theta_max 28.34
_diffrn_reflns_theta_min 2.37
_exptl_absorpt_coefficient_mu 0.112
_exptl_absorpt_correction_T_max 0.9917
_exptl_absorpt_correction_T_min 0.9651
_exptl_absorpt_correction_type multi-scan
_exptl_absorpt_process_details '(SADABS; Bruker, 2005)'
_exptl_crystal_colour colourless
_exptl_crystal_density_diffrn 1.487
_exptl_crystal_density_method 'not measured'
_exptl_crystal_description needle
_exptl_crystal_F_000 320
_exptl_crystal_size_max 0.32
_exptl_crystal_size_mid 0.18
_exptl_crystal_size_min 0.12
_refine_diff_density_max 0.362
_refine_diff_density_min -0.203
_refine_ls_extinction_method none
_refine_ls_goodness_of_fit_ref 1.060
_refine_ls_hydrogen_treatment mixed
_refine_ls_matrix_type full
_refine_ls_number_parameters 107
_refine_ls_number_reflns 1697
_refine_ls_number_restraints 0
_refine_ls_restrained_S_all 1.060
_refine_ls_R_factor_all 0.0511
_refine_ls_R_factor_gt 0.0393
_refine_ls_shift/su_max 0.000
_refine_ls_shift/su_mean 0.000
_refine_ls_structure_factor_coef Fsqd
_refine_ls_weighting_details 'calc w=1/[\s^2^(Fo^2^)+(0.0613P)^2^+0.1539P] where P=(Fo^2^+2Fc^2^)/3'
_refine_ls_weighting_scheme calc
_refine_ls_wR_factor_gt 0.1074
_refine_ls_wR_factor_ref 0.1175
_reflns_number_gt 1348
_reflns_number_total 1697
_reflns_threshold_expression I>2\s(I)
_cod_data_source_file pv2171.cif
_cod_data_source_block I
_cod_depositor_comments
;
The following automatic conversions were performed:
'_symmetry_cell_setting' value 'Monoclinic' changed to 'monoclinic'
according to '/home/saulius/struct/CIF-dictionaries/cif_core.dic'
dictionary named 'cif_core.dic' version 2.4.1 from
2010-06-29.

'_geom_hbond_publ_flag' value 'YES' changed to 'yes'
according to '/home/saulius/struct/CIF-dictionaries/cif_core.dic'
dictionary named 'cif_core.dic' version 2.4.1 from 2010-06-29 (2 times).

Automatic conversion script
Id: cif_fix_enum 1527 2010-12-29 10:47:43Z saulius 

The following automatic conversions were performed:

'_symmetry_cell_setting' value 'Monoclinic' changed to 'monoclinic'
according to /home/saulius/struct/CIF-dictionaries/cif_core.dic
dictionary named 'cif_core.dic' version 2.4.1 from
2010-06-29.

'_geom_hbond_publ_flag' value 'YES' changed to 'yes'
according to /home/saulius/struct/CIF-dictionaries/cif_core.dic
dictionary named 'cif_core.dic' version 2.4.1 from 2010-06-29 (2
times).

Automatic conversion script
Id: cif_fix_values 1715 2011-07-08 13:25:40Z adriana 
;
_cod_original_sg_symbol_H-M 'P 21/c'
_cod_database_code 2222839
_cod_database_fobs_code 2222839

loop_
_symmetry_equiv_pos_as_xyz
'x, y, z'
'-x, y+1/2, -z+1/2'
'-x, -y, -z'
'x, -y-1/2, z-1/2'

loop_
_atom_site_type_symbol
_atom_site_label
_atom_site_fract_x
_atom_site_fract_y
_atom_site_fract_z
_atom_site_U_iso_or_equiv
_atom_site_adp_type
_atom_site_calc_flag
_atom_site_refinement_flags
_atom_site_occupancy
_atom_site_disorder_assembly
_atom_site_disorder_group
O O1 0.7565(2) 0.04052(5) 0.14740(17) 0.0478(3) Uani d . 1 . .
H H1A 0.8946 0.0291 0.2020 0.072 Uiso calc R 1 . .
O O2 0.36833(17) 0.38981(5) 0.10180(14) 0.0364(3) Uani d . 1 . .
N N1 0.8045(2) 0.40995(6) 0.15266(16) 0.0331(3) Uani d . 1 . .
H H1 0.9606 0.3900 0.1554 0.040 Uiso calc R 1 . .
N N2 0.7783(2) 0.49074(6) 0.1772(2) 0.0381(3) Uani d . 1 . .
H H12 0.647(4) 0.4969(10) 0.247(2) 0.046 Uiso d . 1 . .
H H22 0.736(3) 0.5124(10) 0.075(2) 0.046 Uiso d . 1 . .
C C1 0.6499(2) 0.27877(7) 0.12927(16) 0.0244(3) Uani d . 1 . .
C C2 0.4705(2) 0.22850(7) 0.04589(17) 0.0299(3) Uani d . 1 . .
H H2 0.3217 0.2486 -0.0145 0.036 Uiso calc R 1 . .
C C3 0.5095(3) 0.14912(8) 0.05121(18) 0.0335(3) Uani d . 1 . .
H H3 0.3892 0.1161 -0.0066 0.040 Uiso calc R 1 . .
C C4 0.7289(3) 0.11891(7) 0.14320(18) 0.0304(3) Uani d . 1 . .
C C5 0.9081(2) 0.16847(7) 0.22869(19) 0.0325(3) Uani d . 1 . .
H H5 1.0545 0.1484 0.2915 0.039 Uiso calc R 1 . .
C C6 0.8685(2) 0.24751(7) 0.22038(18) 0.0307(3) Uani d . 1 . .
H H6 0.9904 0.2805 0.2768 0.037 Uiso calc R 1 . .
C C7 0.5947(2) 0.36334(7) 0.12527(16) 0.0255(3) Uani d . 1 . .

loop_
_atom_site_aniso_label
_atom_site_aniso_U_11
_atom_site_aniso_U_22
_atom_site_aniso_U_33
_atom_site_aniso_U_12
_atom_site_aniso_U_13
_atom_site_aniso_U_23
O1 0.0407(6) 0.0216(5) 0.0792(9) 0.0012(4) -0.0124(5) 0.0027(5)
O2 0.0201(4) 0.0278(5) 0.0605(7) 0.0024(3) -0.0032(4) 0.0034(4)
N1 0.0203(5) 0.0213(5) 0.0574(7) 0.0009(4) -0.0008(5) -0.0007(5)
N2 0.0305(6) 0.0206(5) 0.0627(9) -0.0015(4) -0.0020(6) 0.0009(5)
C1 0.0202(5) 0.0231(5) 0.0299(6) 0.0007(4) 0.0011(4) 0.0016(5)
C2 0.0238(6) 0.0277(6) 0.0372(7) -0.0002(4) -0.0061(5) 0.0024(5)
C3 0.0299(6) 0.0277(6) 0.0418(8) -0.0046(5) -0.0057(5) -0.0017(5)
C4 0.0288(6) 0.0208(6) 0.0418(7) -0.0002(5) 0.0037(5) 0.0024(5)
C5 0.0240(6) 0.0274(6) 0.0450(8) 0.0033(5) -0.0061(5) 0.0045(5)
C6 0.0238(6) 0.0266(6) 0.0408(7) -0.0009(5) -0.0067(5) -0.0006(5)
C7 0.0210(5) 0.0241(6) 0.0311(6) 0.0011(4) 0.0004(4) 0.0013(5)

loop_
_atom_type_symbol
_atom_type_description
_atom_type_scat_dispersion_real
_atom_type_scat_dispersion_imag
_atom_type_scat_source
C C 0.0033 0.0016 'International Tables Vol C Tables 4.2.6.8 and 6.1.1.4'
H H 0.0000 0.0000 'International Tables Vol C Tables 4.2.6.8 and 6.1.1.4'
N N 0.0061 0.0033 'International Tables Vol C Tables 4.2.6.8 and 6.1.1.4'
O O 0.0106 0.0060 'International Tables Vol C Tables 4.2.6.8 and 6.1.1.4'

loop_
_geom_angle_atom_site_label_1
_geom_angle_atom_site_label_2
_geom_angle_atom_site_label_3
_geom_angle_site_symmetry_1
_geom_angle_site_symmetry_3
_geom_angle
_geom_angle_publ_flag
C4 O1 H1A . . 109.5 ?
C7 N1 N2 . . 122.18(10) ?
C7 N1 H1 . . 118.9 ?
N2 N1 H1 . . 118.9 ?
N1 N2 H12 . . 106.3(11) ?
N1 N2 H22 . . 108.1(11) ?
H12 N2 H22 . . 110.4(17) ?
C6 C1 C2 . . 118.52(11) ?
C6 C1 C7 . . 122.35(11) ?
C2 C1 C7 . . 119.05(11) ?
C3 C2 C1 . . 120.98(12) ?
C3 C2 H2 . . 119.5 ?
C1 C2 H2 . . 119.5 ?
C2 C3 C4 . . 119.68(12) ?
C2 C3 H3 . . 120.2 ?
C4 C3 H3 . . 120.2 ?
O1 C4 C5 . . 122.50(12) ?
O1 C4 C3 . . 117.60(12) ?
C5 C4 C3 . . 119.90(12) ?
C6 C5 C4 . . 119.78(12) ?
C6 C5 H5 . . 120.1 ?
C4 C5 H5 . . 120.1 ?
C5 C6 C1 . . 121.13(12) ?
C5 C6 H6 . . 119.4 ?
C1 C6 H6 . . 119.4 ?
O2 C7 N1 . . 121.45(11) ?
O2 C7 C1 . . 122.48(11) ?
N1 C7 C1 . . 116.04(10) ?

loop_
_geom_bond_atom_site_label_1
_geom_bond_atom_site_label_2
_geom_bond_site_symmetry_2
_geom_bond_distance
_geom_bond_publ_flag
O1 C4 . 1.3569(14) ?
O1 H1A . 0.8200 ?
O2 C7 . 1.2356(14) ?
N1 C7 . 1.3376(15) ?
N1 N2 . 1.4113(15) ?
N1 H1 . 0.8600 ?
N2 H12 . 0.89(2) ?
N2 H22 . 0.90(2) ?
C1 C6 . 1.3870(17) ?
C1 C2 . 1.3876(17) ?
C1 C7 . 1.4824(16) ?
C2 C3 . 1.3809(17) ?
C2 H2 . 0.9300 ?
C3 C4 . 1.3866(18) ?
C3 H3 . 0.9300 ?
C4 C5 . 1.3864(18) ?
C5 C6 . 1.3762(17) ?
C5 H5 . 0.9300 ?
C6 H6 . 0.9300 ?

loop_
_geom_hbond_atom_site_label_D
_geom_hbond_atom_site_label_H
_geom_hbond_atom_site_label_A
_geom_hbond_site_symmetry_A
_geom_hbond_distance_DH
_geom_hbond_distance_HA
_geom_hbond_distance_DA
_geom_hbond_angle_DHA
_geom_hbond_publ_flag
N1 H1 O2 1_655 0.8600 2.129 2.9243(14) 153 yes
O1 H1A N2 2_745 0.8200 1.980 2.7852(16) 174 yes
N2 H12 O1 2_655 0.89(2) 2.37(2) 3.223(2) 160 yes
N2 H22 O2 3_665 0.90(2) 2.22(2) 3.056(2) 155 yes

loop_
_geom_torsion_atom_site_label_1
_geom_torsion_atom_site_label_2
_geom_torsion_atom_site_label_3
_geom_torsion_atom_site_label_4
_geom_torsion_site_symmetry_1
_geom_torsion_site_symmetry_2
_geom_torsion_site_symmetry_3
_geom_torsion_site_symmetry_4
_geom_torsion
_geom_torsion_publ_flag
C6 C1 C2 C3 . . . . -0.8(2) ?
C7 C1 C2 C3 . . . . -177.79(12) ?
C1 C2 C3 C4 . . . . 1.0(2) ?
C2 C3 C4 O1 . . . . 178.80(12) ?
C2 C3 C4 C5 . . . . -0.2(2) ?
O1 C4 C5 C6 . . . . -179.61(13) ?
C3 C4 C5 C6 . . . . -0.6(2) ?
C4 C5 C6 C1 . . . . 0.8(2) ?
C2 C1 C6 C5 . . . . 0.0(2) ?
C7 C1 C6 C5 . . . . 176.81(12) ?
N2 N1 C7 O2 . . . . 7.9(2) ?
N2 N1 C7 C1 . . . . -170.63(12) ?
C6 C1 C7 O2 . . . . -152.94(13) ?
C2 C1 C7 O2 . . . . 23.90(18) ?
C6 C1 C7 N1 . . . . 25.57(18) ?
C2 C1 C7 N1 . . . . -157.60(12) ?

loop_
_cod_related_entry_id
_cod_related_entry_database
_cod_related_entry_code
1 ChemSpider 1679
